data_2210280
loop_
_publ_author_name
'Aghabozorg, Hossein'
'Zabihi, Fatemeh'
'Ghadermazi, Mohammad'
'Attar Gharamaleki, Jafar'
'Sheshmani, Shabnam'

_publ_section_title
;
 Piperazinediium bis(pyridine-2,6-dicarboxylato)cuprate(II)
 tetrahydrate
;
_journal_coeditor_code HK2092
_journal_issue 9
_journal_name_full 'Acta Crystallographica Section E'
_journal_page_first m2091
_journal_page_last m2093
_journal_paper_doi 10.1107/S1600536806030297
_journal_volume 62
_journal_year 2006
_chemical_formula_iupac '(C4 H12 N2) [Cu (C7 H3 N1 O4)2], 4H2 O'
_chemical_formula_moiety 'C4 H12 N2 2+, C14 H6 Cu N2 O8 2-, 4H2 O'
_chemical_formula_sum 'C18 H26 Cu N4 O12'
_chemical_formula_weight 553.97
_chemical_name_systematic
;
Piperazinediium bis(pyridine-2,6-dicarboxylato)cuprate(II) tetrahydrate
;
_space_group_IT_number 14
_symmetry_cell_setting monoclinic
_symmetry_space_group_name_Hall '-P 2yn'
_symmetry_space_group_name_H-M 'P 1 21/n 1'
_atom_sites_solution_hydrogens geom
_atom_sites_solution_primary direct
_atom_sites_solution_secondary difmap
_audit_creation_method SHELXL-97
_cell_angle_alpha 90.00
_cell_angle_beta 90.414(4)
_cell_angle_gamma 90.00
_cell_formula_units_Z 4
_cell_length_a 7.9113(16)
_cell_length_b 13.257(3)
_cell_length_c 21.208(4)
_cell_measurement_reflns_used 989
_cell_measurement_temperature 120(2)
_cell_measurement_theta_max 26.77
_cell_measurement_theta_min 2.34
_cell_volume 2224.2(8)
_computing_cell_refinement 'SAINT-Plus (Bruker, 1998)'
_computing_data_collection 'SMART (Bruker, 1998)'
_computing_data_reduction SAINT-Plus
_computing_molecular_graphics SHELXTL
_computing_publication_material SHELXTL
_computing_structure_refinement SHELXTL
_computing_structure_solution 'SHELXTL (Sheldrick, 1998)'
_diffrn_ambient_temperature 120(2)
_diffrn_measured_fraction_theta_full 0.987
_diffrn_measured_fraction_theta_max 0.987
_diffrn_measurement_device_type 'Bruker SMART 1000 CCD area-detector'
_diffrn_measurement_method '\f and \w'
_diffrn_radiation_monochromator graphite
_diffrn_radiation_source 'fine-focus sealed tube'
_diffrn_radiation_type MoK\a
_diffrn_radiation_wavelength 0.71073
_diffrn_reflns_av_R_equivalents 0.0290
_diffrn_reflns_av_sigmaI/netI 0.0307
_diffrn_reflns_limit_h_max 11
_diffrn_reflns_limit_h_min -11
_diffrn_reflns_limit_k_max 18
_diffrn_reflns_limit_k_min -13
_diffrn_reflns_limit_l_max 29
_diffrn_reflns_limit_l_min -29
_diffrn_reflns_number 19015
_diffrn_reflns_theta_full 30.07
_diffrn_reflns_theta_max 30.07
_diffrn_reflns_theta_min 1.81
_exptl_absorpt_coefficient_mu 1.056
_exptl_absorpt_correction_T_max 0.8166
_exptl_absorpt_correction_T_min 0.8166
_exptl_absorpt_correction_type multi-scan
_exptl_absorpt_process_details '(SADABS; Sheldrick, 1998)'
_exptl_crystal_colour green
_exptl_crystal_density_diffrn 1.654
_exptl_crystal_density_method 'not measured'
_exptl_crystal_description cube
_exptl_crystal_F_000 1148
_exptl_crystal_size_max 0.20
_exptl_crystal_size_mid 0.20
_exptl_crystal_size_min 0.20
_refine_diff_density_max 0.901
_refine_diff_density_min -0.568
_refine_ls_extinction_method none
_refine_ls_goodness_of_fit_ref 1.021
_refine_ls_hydrogen_treatment constr
_refine_ls_matrix_type full
_refine_ls_number_parameters 316
_refine_ls_number_reflns 6436
_refine_ls_number_restraints 0
_refine_ls_restrained_S_all 1.021
_refine_ls_R_factor_all 0.0420
_refine_ls_R_factor_gt 0.0330
_refine_ls_shift/su_max 0.001
_refine_ls_shift/su_mean 0.000
_refine_ls_structure_factor_coef Fsqd
_refine_ls_weighting_details 'calc w=1/[\s^2^(Fo^2^)+(0.0638P)^2^+0.0065P] where P=(Fo^2^+2Fc^2^)/3'
_refine_ls_weighting_scheme calc
_refine_ls_wR_factor_gt 0.0920
_refine_ls_wR_factor_ref 0.0969
_reflns_number_gt 5270
_reflns_number_total 6436
_reflns_threshold_expression I>2\s(I)
_cod_data_source_file hk2092.cif
_cod_data_source_block I
_cod_original_sg_symbol_H-M 'P 21/n'
_cod_database_code 2210280
_cod_database_fobs_code 2210280

loop_
_symmetry_equiv_pos_as_xyz
'x, y, z'
'-x+1/2, y+1/2, -z+1/2'
'-x, -y, -z'
'x-1/2, -y-1/2, z-1/2'

loop_
_atom_site_type_symbol
_atom_site_label
_atom_site_fract_x
_atom_site_fract_y
_atom_site_fract_z
_atom_site_U_iso_or_equiv
_atom_site_adp_type
_atom_site_calc_flag
_atom_site_refinement_flags
_atom_site_occupancy
Cu Cu1 0.73348(2) 0.239562(14) 0.008830(8) 0.01401(7) Uani d . 1
O O1 0.52808(15) 0.26241(8) 0.08007(6) 0.0201(2) Uani d . 1
O O2 0.44420(13) 0.38622(8) 0.14412(5) 0.0191(2) Uani d . 1
O O3 0.91576(13) 0.29146(9) -0.06654(5) 0.0190(2) Uani d . 1
O O4 0.95266(14) 0.43039(8) -0.12455(5) 0.0195(2) Uani d . 1
N N1 0.71415(14) 0.38562(10) 0.01172(5) 0.0137(2) Uani d . 1
C C1 0.52476(18) 0.35279(12) 0.09778(7) 0.0155(3) Uani d . 1
C C2 0.62432(18) 0.42727(11) 0.05852(6) 0.0145(3) Uani d . 1
C C3 0.62204(18) 0.53021(11) 0.06700(7) 0.0169(3) Uani d . 1
H H3A 0.5604 0.5591 0.1008 0.020 Uiso calc R 1
C C4 0.71093(18) 0.59156(12) 0.02554(7) 0.0177(3) Uani d . 1
H H4A 0.7110 0.6627 0.0308 0.021 Uiso calc R 1
C C5 0.79975(18) 0.54751(12) -0.02378(7) 0.0165(3) Uani d . 1
H H5A 0.8584 0.5880 -0.0534 0.020 Uiso calc R 1
C C6 0.80048(17) 0.44356(11) -0.02856(6) 0.0145(3) Uani d . 1
C C7 0.89774(17) 0.38363(12) -0.07741(7) 0.0156(3) Uani d . 1
O O1' 0.90839(16) 0.23205(8) 0.08514(5) 0.0212(2) Uani d . 1
O O2' 1.02526(14) 0.11647(9) 0.14903(5) 0.0223(2) Uani d . 1
O O3' 0.58046(13) 0.18768(8) -0.06802(5) 0.0185(2) Uani d . 1
O O4' 0.51476(14) 0.04325(9) -0.11786(5) 0.0222(2) Uani d . 1
N N1' 0.76369(14) 0.09663(10) 0.01510(5) 0.0130(2) Uani d . 1
C C1' 0.93800(18) 0.14243(12) 0.10317(7) 0.0157(3) Uani d . 1
C C2' 0.85946(17) 0.06067(11) 0.06225(6) 0.0139(3) Uani d . 1
C C3' 0.88469(18) -0.04151(12) 0.06889(7) 0.0165(3) Uani d . 1
H H3'A 0.9515 -0.0672 0.1027 0.020 Uiso calc R 1
C C4' 0.81081(18) -0.10643(12) 0.02532(7) 0.0178(3) Uani d . 1
H H4'A 0.8283 -0.1771 0.0287 0.021 Uiso calc R 1
C C5' 0.71137(18) -0.06788(11) -0.02322(7) 0.0160(3) Uani d . 1
H H5'A 0.6595 -0.1114 -0.0532 0.019 Uiso calc R 1
C C6' 0.68960(16) 0.03584(11) -0.02683(6) 0.0133(3) Uani d . 1
C C7' 0.58525(17) 0.09223(12) -0.07585(6) 0.0156(3) Uani d . 1
N N1A 0.94882(16) 0.72664(10) 0.20210(6) 0.0174(3) Uani d . 1
H H1AC 0.9810 0.6762 0.1749 0.021 Uiso calc R 1
H H1AD 0.8493 0.7537 0.1872 0.021 Uiso calc R 1
N N2A 1.21304(16) 0.72456(10) 0.29511(6) 0.0169(3) Uani d . 1
H H2AC 1.1757 0.7753 0.3211 0.020 Uiso calc R 1
H H2AD 1.3125 0.6997 0.3116 0.020 Uiso calc R 1
C C2A 1.0842(2) 0.64228(12) 0.29237(7) 0.0200(3) Uani d . 1
H H2AA 1.0658 0.6150 0.3352 0.024 Uiso calc R 1
H H2AB 1.1256 0.5868 0.2653 0.024 Uiso calc R 1
C C3A 1.08047(19) 0.80603(12) 0.20328(7) 0.0182(3) Uani d . 1
H H3AA 1.0410 0.8637 0.2289 0.022 Uiso calc R 1
H H3AB 1.1004 0.8305 0.1599 0.022 Uiso calc R 1
C C4A 1.24355(19) 0.76579(12) 0.23079(7) 0.0180(3) Uani d . 1
H H4AA 1.2886 0.7120 0.2032 0.022 Uiso calc R 1
H H4AB 1.3283 0.8206 0.2331 0.022 Uiso calc R 1
C C1A 0.91979(19) 0.68233(13) 0.26609(7) 0.0192(3) Uani d . 1
H H1AA 0.8361 0.6270 0.2630 0.023 Uiso calc R 1
H H1AB 0.8742 0.7346 0.2946 0.023 Uiso calc R 1
O O1W 0.96800(16) 0.38063(10) 0.17789(5) 0.0296(3) Uani d . 1
H H1WA 0.9461 0.3376 0.1492 0.044 Uiso d R 1
H H1WB 0.9917 0.4356 0.1594 0.044 Uiso d R 1
O O2W 0.26186(15) 0.05927(10) -0.21891(6) 0.0279(3) Uani d . 1
H H2WA 0.3322 0.0627 -0.1885 0.042 Uiso d R 1
H H2WB 0.3192 0.0803 -0.2500 0.042 Uiso d R 1
O O3W 0.46890(15) 0.56061(9) 0.21858(5) 0.0251(3) Uani d . 1
H H3WA 0.4640 0.5066 0.1970 0.038 Uiso d R 1
H H3WB 0.5221 0.5464 0.2524 0.038 Uiso d R 1
O O4W 0.62615(14) 0.72772(9) 0.16021(6) 0.0244(3) Uani d . 1
H H4WA 0.5717 0.6793 0.1768 0.037 Uiso d R 1
H H4WB 0.5546 0.7531 0.1347 0.037 Uiso d R 1

loop_
_atom_site_aniso_label
_atom_site_aniso_U_11
_atom_site_aniso_U_22
_atom_site_aniso_U_33
_atom_site_aniso_U_12
_atom_site_aniso_U_13
_atom_site_aniso_U_23
Cu1 0.01644(10) 0.01231(10) 0.01326(10) 0.00086(6) -0.00132(7) -0.00018(6)
O1 0.0289(6) 0.0127(5) 0.0189(5) -0.0008(4) 0.0041(4) -0.0005(4)
O2 0.0243(5) 0.0161(5) 0.0168(5) 0.0003(4) 0.0056(4) -0.0004(4)
O3 0.0235(5) 0.0148(5) 0.0187(5) 0.0012(4) 0.0037(4) 0.0001(4)
O4 0.0242(5) 0.0170(6) 0.0174(5) -0.0011(4) 0.0049(4) 0.0017(4)
N1 0.0156(5) 0.0128(6) 0.0126(5) 0.0008(4) -0.0005(4) 0.0002(4)
C1 0.0180(7) 0.0144(7) 0.0141(6) 0.0009(5) -0.0011(5) 0.0013(5)
C2 0.0150(6) 0.0147(7) 0.0138(6) 0.0001(5) -0.0003(5) 0.0001(5)
C3 0.0199(7) 0.0141(7) 0.0166(6) -0.0002(6) 0.0008(5) -0.0020(6)
C4 0.0213(7) 0.0121(7) 0.0196(7) -0.0018(5) -0.0009(5) -0.0013(6)
C5 0.0156(6) 0.0150(7) 0.0189(6) -0.0014(5) 0.0010(5) 0.0014(6)
C6 0.0135(6) 0.0163(7) 0.0138(6) -0.0002(5) -0.0014(5) 0.0024(5)
C7 0.0142(6) 0.0167(7) 0.0160(6) -0.0010(5) -0.0014(5) -0.0013(5)
O1' 0.0301(6) 0.0144(6) 0.0191(5) 0.0000(4) -0.0066(5) -0.0008(4)
O2' 0.0249(5) 0.0223(6) 0.0193(5) -0.0056(5) -0.0106(4) 0.0030(5)
O3' 0.0223(5) 0.0142(5) 0.0189(5) 0.0010(4) -0.0048(4) 0.0014(4)
O4' 0.0259(6) 0.0217(6) 0.0188(5) 0.0041(5) -0.0091(4) -0.0055(5)
N1' 0.0137(5) 0.0127(6) 0.0124(5) 0.0001(4) -0.0003(4) -0.0002(4)
C1' 0.0164(6) 0.0163(7) 0.0144(6) -0.0024(5) -0.0013(5) -0.0017(5)
C2' 0.0135(6) 0.0154(7) 0.0127(6) -0.0009(5) -0.0013(5) 0.0009(5)
C3' 0.0163(6) 0.0156(7) 0.0177(7) 0.0004(5) -0.0023(5) 0.0036(6)
C4' 0.0177(7) 0.0124(7) 0.0234(7) -0.0005(5) -0.0010(6) 0.0012(6)
C5' 0.0157(6) 0.0147(7) 0.0176(6) -0.0018(5) 0.0010(5) -0.0023(6)
C6' 0.0120(6) 0.0147(7) 0.0132(6) -0.0001(5) -0.0004(5) -0.0008(5)
C7' 0.0150(6) 0.0176(7) 0.0142(6) 0.0009(5) -0.0002(5) -0.0001(5)
N1A 0.0153(6) 0.0226(7) 0.0144(6) 0.0034(5) -0.0021(5) -0.0019(5)
N2A 0.0173(6) 0.0181(6) 0.0152(6) 0.0033(5) -0.0038(5) -0.0002(5)
C2A 0.0264(8) 0.0158(7) 0.0177(7) -0.0007(6) -0.0014(6) 0.0033(6)
C3A 0.0228(7) 0.0158(7) 0.0162(6) 0.0025(6) -0.0004(5) 0.0021(6)
C4A 0.0168(7) 0.0193(8) 0.0181(7) 0.0013(6) 0.0012(5) -0.0001(6)
C1A 0.0198(7) 0.0223(8) 0.0157(6) -0.0025(6) 0.0025(5) 0.0004(6)
O1W 0.0500(8) 0.0185(6) 0.0204(6) -0.0069(5) 0.0016(5) -0.0002(5)
O2W 0.0239(6) 0.0342(7) 0.0254(6) -0.0009(5) -0.0037(5) 0.0008(5)
O3W 0.0389(7) 0.0189(6) 0.0174(5) 0.0020(5) -0.0031(5) -0.0013(5)
O4W 0.0186(5) 0.0226(6) 0.0318(6) -0.0001(4) -0.0082(5) 0.0065(5)

loop_
_atom_type_symbol
_atom_type_description
_atom_type_scat_dispersion_real
_atom_type_scat_dispersion_imag
_atom_type_scat_source
C C 0.0033 0.0016 'International Tables Vol C Tables 4.2.6.8 and 6.1.1.4'
H H 0.0000 0.0000 'International Tables Vol C Tables 4.2.6.8 and 6.1.1.4'
N N 0.0061 0.0033 'International Tables Vol C Tables 4.2.6.8 and 6.1.1.4'
O O 0.0106 0.0060 'International Tables Vol C Tables 4.2.6.8 and 6.1.1.4'
Cu Cu 0.3201 1.2651 'International Tables Vol C Tables 4.2.6.8 and 6.1.1.4'

loop_
_geom_angle_atom_site_label_1
_geom_angle_atom_site_label_2
_geom_angle_atom_site_label_3
_geom_angle
_geom_angle_publ_flag
N1' Cu1 N1 173.64(5) yes
N1' Cu1 O1' 79.65(5) yes
N1 Cu1 O1' 94.22(4) yes
N1' Cu1 O3' 78.71(5) yes
N1 Cu1 O3' 107.49(4) yes
O1' Cu1 O3' 158.19(4) yes
N1' Cu1 O1 100.21(4) yes
N1 Cu1 O1 77.70(4) yes
O1' Cu1 O1 87.96(5) yes
O3' Cu1 O1 98.50(5) yes
N1' Cu1 O3 105.64(5) yes
N1 Cu1 O3 76.73(4) yes
O1' Cu1 O3 97.88(5) yes
O3' Cu1 O3 85.39(4) yes
O1 Cu1 O3 154.11(4) yes
C1 O1 Cu1 110.27(10) ?
C7 O3 Cu1 110.73(9) ?
C6 N1 C2 120.68(14) ?
C6 N1 Cu1 120.70(10) ?
C2 N1 Cu1 118.36(10) ?
O2 C1 O1 125.62(14) yes
O2 C1 C2 117.95(13) yes
O1 C1 C2 116.42(13) yes
N1 C2 C3 120.76(14) ?
N1 C2 C1 114.70(13) ?
C3 C2 C1 124.51(13) ?
C2 C3 C4 119.30(14) ?
C2 C3 H3A 120.4 ?
C4 C3 H3A 120.4 ?
C3 C4 C5 119.30(14) ?
C3 C4 H4A 120.3 ?
C5 C4 H4A 120.3 ?
C6 C5 C4 118.40(14) ?
C6 C5 H5A 120.8 ?
C4 C5 H5A 120.8 ?
N1 C6 C5 121.51(14) ?
N1 C6 C7 113.46(13) ?
C5 C6 C7 125.03(13) ?
O3 C7 O4 126.07(14) yes
O3 C7 C6 116.27(13) yes
O4 C7 C6 117.66(13) yes
C1' O1' Cu1 113.03(9) ?
C7' O3' Cu1 113.64(9) ?
C6' N1' C2' 121.82(13) ?
C6' N1' Cu1 119.87(10) ?
C2' N1' Cu1 118.31(10) ?
O2' C1' O1' 126.71(14) yes
O2' C1' C2' 118.32(14) yes
O1' C1' C2' 114.95(12) yes
N1' C2' C3' 120.54(13) ?
N1' C2' C1' 113.58(13) ?
C3' C2' C1' 125.84(13) ?
C2' C3' C4' 118.81(13) ?
C2' C3' H3'A 120.6 ?
C4' C3' H3'A 120.6 ?
C3' C4' C5' 119.92(15) ?
C3' C4' H4'A 120.0 ?
C5' C4' H4'A 120.0 ?
C6' C5' C4' 118.36(14) ?
C6' C5' H5'A 120.8 ?
C4' C5' H5'A 120.8 ?
N1' C6' C5' 120.55(13) ?
N1' C6' C7' 113.16(13) ?
C5' C6' C7' 126.29(13) ?
O4' C7' O3' 127.05(14) yes
O4' C7' C6' 118.43(14) yes
O3' C7' C6' 114.52(12) yes
C3A N1A C1A 112.08(12) ?
C3A N1A H1AC 109.2 ?
C1A N1A H1AC 109.2 ?
C3A N1A H1AD 109.2 ?
C1A N1A H1AD 109.2 ?
H1AC N1A H1AD 107.9 ?
C4A N2A C2A 110.30(12) ?
C4A N2A H2AC 109.6 ?
C2A N2A H2AC 109.6 ?
C4A N2A H2AD 109.6 ?
C2A N2A H2AD 109.6 ?
H2AC N2A H2AD 108.1 ?
N2A C2A C1A 110.11(13) ?
N2A C2A H2AA 109.6 ?
C1A C2A H2AA 109.6 ?
N2A C2A H2AB 109.6 ?
C1A C2A H2AB 109.6 ?
H2AA C2A H2AB 108.2 ?
N1A C3A C4A 110.76(13) ?
N1A C3A H3AA 109.5 ?
C4A C3A H3AA 109.5 ?
N1A C3A H3AB 109.5 ?
C4A C3A H3AB 109.5 ?
H3AA C3A H3AB 108.1 ?
N2A C4A C3A 109.85(12) ?
N2A C4A H4AA 109.7 ?
C3A C4A H4AA 109.7 ?
N2A C4A H4AB 109.7 ?
C3A C4A H4AB 109.7 ?
H4AA C4A H4AB 108.2 ?
N1A C1A C2A 109.60(12) ?
N1A C1A H1AA 109.8 ?
C2A C1A H1AA 109.8 ?
N1A C1A H1AB 109.8 ?
C2A C1A H1AB 109.8 ?
H1AA C1A H1AB 108.2 ?
H1WA O1W H1WB 106.8 ?
H2WA O2W H2WB 102.8 ?
H3WA O3W H3WB 106.7 ?
H4WA O4W H4WB 103.0 ?

loop_
_geom_bond_atom_site_label_1
_geom_bond_atom_site_label_2
_geom_bond_distance
_geom_bond_publ_flag
Cu1 N1' 1.9143(13) yes
Cu1 N1 1.9433(14) yes
Cu1 O1' 2.1240(12) yes
Cu1 O3' 2.1368(11) yes
Cu1 O1 2.2472(12) yes
Cu1 O3 2.2674(11) yes
O1 C1 1.2559(18) yes
O2 C1 1.2560(17) yes
O3 C7 1.2514(19) yes
O4 C7 1.2565(18) yes
N1 C6 1.3397(19) ?
N1 C2 1.3434(18) ?
C1 C2 1.516(2) ?
C2 C3 1.377(2) ?
C3 C4 1.392(2) ?
C3 H3A 0.9500 ?
C4 C5 1.393(2) ?
C4 H4A 0.9500 ?
C5 C6 1.382(2) ?
C5 H5A 0.9500 ?
C6 C7 1.519(2) ?
O1' C1' 1.2694(19) yes
O2' C1' 1.2375(17) yes
O3' C7' 1.2768(19) yes
O4' C7' 1.2326(17) yes
N1' C6' 1.3328(18) ?
N1' C2' 1.3379(17) ?
C1' C2' 1.519(2) ?
C2' C3' 1.376(2) ?
C3' C4' 1.389(2) ?
C3' H3'A 0.9500 ?
C4' C5' 1.389(2) ?
C4' H4'A 0.9500 ?
C5' C6' 1.388(2) ?
C5' H5'A 0.9500 ?
C6' C7' 1.5194(19) ?
N1A C3A 1.481(2) ?
N1A C1A 1.4979(19) ?
N1A H1AC 0.9200 ?
N1A H1AD 0.9200 ?
N2A C4A 1.491(2) ?
N2A C2A 1.494(2) ?
N2A H2AC 0.9200 ?
N2A H2AD 0.9200 ?
C2A C1A 1.508(2) ?
C2A H2AA 0.9900 ?
C2A H2AB 0.9900 ?
C3A C4A 1.510(2) ?
C3A H3AA 0.9900 ?
C3A H3AB 0.9900 ?
C4A H4AA 0.9900 ?
C4A H4AB 0.9900 ?
C1A H1AA 0.9900 ?
C1A H1AB 0.9900 ?
O1W H1WA 0.8502 ?
O1W H1WB 0.8499 ?
O2W H2WA 0.8500 ?
O2W H2WB 0.8499 ?
O3W H3WA 0.8501 ?
O3W H3WB 0.8499 ?
O4W H4WA 0.8501 ?
O4W H4WB 0.8500 ?

loop_
_geom_hbond_atom_site_label_D
_geom_hbond_atom_site_label_H
_geom_hbond_atom_site_label_A
_geom_hbond_site_symmetry_A
_geom_hbond_distance_DH
_geom_hbond_distance_HA
_geom_hbond_distance_DA
_geom_hbond_angle_DHA
_geom_hbond_publ_flag
N1A H1AC O4 3_765 0.920 1.850 2.769(2) 176.36 yes
N1A H1AD O4W . 0.920 1.883 2.697(2) 146.25 yes
N2A H2AC O2 2_655 0.920 1.901 2.797(2) 163.98 yes
N2A H2AD O2' 2_755 0.920 1.883 2.776(2) 163.08 yes
O1W H1WA O1' . 0.850 1.972 2.821(2) 175.94 yes
O1W H1WB O4 3_765 0.850 1.974 2.821(2) 174.42 yes
O2W H2WA O4' . 0.850 2.089 2.929(2) 169.32 yes
O2W H2WB O1W 4_565 0.850 2.005 2.853(2) 174.96 yes
O3W H3WA O2 . 0.850 1.957 2.806(2) 176.75 yes
O3W H3WB O2' 2_655 0.850 2.321 2.904(2) 126.08 yes
C3A H3AB O3 3_765 0.99 2.56 3.175(2) 120 yes
C4A H4AB O1W 2_755 0.99 2.60 3.349(2) 133 yes
C1A H1AA O2W 4_666 0.99 2.57 3.454(2) 149 yes
C2A H2AA O4' 4_666 0.99 2.36 3.161(2) 138 yes
C5' H5'A O1 3_655 0.95 2.55 3.415(2) 151 yes
C4A H4AA O3W 1_655 0.99 2.48 3.264(2) 136 yes

loop_
_geom_torsion_atom_site_label_1
_geom_torsion_atom_site_label_2
_geom_torsion_atom_site_label_3
_geom_torsion_atom_site_label_4
_geom_torsion
_geom_torsion_publ_flag
N1' Cu1 O1 C1 159.53(10) ?
N1 Cu1 O1 C1 -14.34(10) ?
O1' Cu1 O1 C1 80.43(10) yes
O3' Cu1 O1 C1 -120.51(10) yes
O3 Cu1 O1 C1 -23.51(16) ?
N1' Cu1 O3 C7 175.48(9) ?
N1 Cu1 O3 C7 -10.62(9) ?
O1' Cu1 O3 C7 -103.12(10) yes
O3' Cu1 O3 C7 98.58(10) yes
O1 Cu1 O3 C7 -1.41(15) ?
O1' Cu1 N1 C6 99.59(11) ?
O3' Cu1 N1 C6 -78.27(11) ?
O1 Cu1 N1 C6 -173.43(11) ?
O3 Cu1 N1 C6 2.47(10) ?
O1' Cu1 N1 C2 -74.58(11) ?
O3' Cu1 N1 C2 107.55(10) ?
O1 Cu1 N1 C2 12.40(10) ?
O3 Cu1 N1 C2 -171.70(11) ?
Cu1 O1 C1 O2 -167.79(12) ?
Cu1 O1 C1 C2 13.54(15) ?
C6 N1 C2 C3 -1.5(2) ?
Cu1 N1 C2 C3 172.69(11) ?
C6 N1 C2 C1 176.40(12) ?
Cu1 N1 C2 C1 -9.42(15) ?
O2 C1 C2 N1 176.77(12) ?
O1 C1 C2 N1 -4.45(18) ?
O2 C1 C2 C3 -5.4(2) ?
O1 C1 C2 C3 173.35(14) ?
N1 C2 C3 C4 1.5(2) ?
C1 C2 C3 C4 -176.16(13) ?
C2 C3 C4 C5 0.2(2) ?
C3 C4 C5 C6 -2.0(2) ?
C2 N1 C6 C5 -0.3(2) ?
Cu1 N1 C6 C5 -174.38(10) ?
C2 N1 C6 C7 178.69(12) ?
Cu1 N1 C6 C7 4.65(15) ?
C4 C5 C6 N1 2.1(2) ?
C4 C5 C6 C7 -176.85(13) ?
Cu1 O3 C7 O4 -164.23(12) ?
Cu1 O3 C7 C6 15.92(14) ?
N1 C6 C7 O3 -14.73(17) ?
C5 C6 C7 O3 164.26(14) ?
N1 C6 C7 O4 165.40(12) ?
C5 C6 C7 O4 -15.6(2) ?
N1' Cu1 O1' C1' -6.38(11) ?
N1 Cu1 O1' C1' 171.89(11) ?
O3' Cu1 O1' C1' -13.6(2) ?
O1 Cu1 O1' C1' 94.38(11) ?
O3 Cu1 O1' C1' -110.94(11) ?
N1' Cu1 O3' C7' -2.93(10) ?
N1 Cu1 O3' C7' 178.57(10) ?
O1' Cu1 O3' C7' 4.31(19) ?
O1 Cu1 O3' C7' -101.72(10) ?
O3 Cu1 O3' C7' 104.05(10) ?
O1' Cu1 N1' C6' -175.56(11) ?
O3' Cu1 N1' C6' 1.71(10) ?
O1 Cu1 N1' C6' 98.44(11) ?
O3 Cu1 N1' C6' -80.19(11) ?
O1' Cu1 N1' C2' 4.64(10) ?
O3' Cu1 N1' C2' -178.09(11) ?
O1 Cu1 N1' C2' -81.36(11) ?
O3 Cu1 N1' C2' 100.01(10) ?
Cu1 O1' C1' O2' -174.79(12) ?
Cu1 O1' C1' C2' 6.70(16) ?
C6' N1' C2' C3' 0.0(2) ?
Cu1 N1' C2' C3' 179.83(10) ?
C6' N1' C2' C1' 177.64(12) ?
Cu1 N1' C2' C1' -2.56(15) ?
O2' C1' C2' N1' 178.15(13) ?
O1' C1' C2' N1' -3.21(18) ?
O2' C1' C2' C3' -4.4(2) ?
O1' C1' C2' C3' 174.25(14) ?
N1' C2' C3' C4' 0.8(2) ?
C1' C2' C3' C4' -176.46(13) ?
C2' C3' C4' C5' -1.0(2) ?
C3' C4' C5' C6' 0.4(2) ?
C2' N1' C6' C5' -0.7(2) ?
Cu1 N1' C6' C5' 179.49(10) ?
C2' N1' C6' C7' 179.34(12) ?
Cu1 N1' C6' C7' -0.45(15) ?
C4' C5' C6' N1' 0.5(2) ?
C4' C5' C6' C7' -179.57(13) ?
Cu1 O3' C7' O4' -176.95(12) ?
Cu1 O3' C7' C6' 3.45(15) ?
N1' C6' C7' O4' 178.18(13) ?
C5' C6' C7' O4' -1.8(2) ?
N1' C6' C7' O3' -2.18(17) ?
C5' C6' C7' O3' 177.89(13) ?
C4A N2A C2A C1A -59.90(16) ?
C1A N1A C3A C4A 55.91(16) ?
C2A N2A C4A C3A 58.88(16) ?
N1A C3A C4A N2A -56.62(16) ?
C3A N1A C1A C2A -56.12(16) ?
N2A C2A C1A N1A 57.49(16) ?
